data_4340968
loop_
_publ_author_name
'Nguyen, Van Ha'
'Chew, Hui Qi'
'Su, Bochao'
'Yip, John H. K.'

_publ_section_title
;
 Synthesis and spectroscopy of anionic cyclometalated
 iridium(III)-dithiolate and -sulfinates--effect of sulfur dioxygenation
 on electronic structure and luminescence.
;
_journal_issue 18
_journal_name_full 'Inorganic chemistry'
_journal_page_first 9739
_journal_page_last 9750
_journal_paper_doi 10.1021/ic501278n
_journal_volume 53
_journal_year 2014
_chemical_formula_sum 'C54.75 H40 Ir N2 O6 P S2'
_chemical_formula_weight 1109.18
_chemical_name_common IrSO2SO2
_chemical_name_systematic
; 
 ? 
;
_space_group_IT_number 19
_symmetry_cell_setting orthorhombic
_symmetry_space_group_name_Hall 'P 2ac 2ab'
_symmetry_space_group_name_H-M 'P 21 21 21'
_atom_sites_solution_hydrogens geom
_atom_sites_solution_primary direct
_atom_sites_solution_secondary difmap
_audit_creation_method SHELXL-97
_cell_angle_alpha 90.00
_cell_angle_beta 90.00
_cell_angle_gamma 90.00
_cell_formula_units_Z 4
_cell_length_a 9.684(9)
_cell_length_b 17.926(17)
_cell_length_c 27.04(3)
_cell_measurement_reflns_used 1018
_cell_measurement_temperature 100(2)
_cell_measurement_theta_max 22.14
_cell_measurement_theta_min 2.50
_cell_volume 4694(8)
_computing_cell_refinement 'Bruker SMART'
_computing_data_collection 'Bruker SMART'
_computing_data_reduction 'Bruker SAINT'
_computing_molecular_graphics 'Bruker SHELXTL'
_computing_publication_material 'Bruker SHELXTL'
_computing_structure_refinement 'SHELXL-97 (Sheldrick, 1997)'
_computing_structure_solution 'SHELXS-97 (Sheldrick, 1990)'
_diffrn_ambient_temperature 100(2)
_diffrn_measured_fraction_theta_full 1.000
_diffrn_measured_fraction_theta_max 1.000
_diffrn_measurement_device_type 'CCD area detector'
_diffrn_measurement_method 'phi and omega scans'
_diffrn_radiation_monochromator graphite
_diffrn_radiation_source 'fine-focus sealed tube'
_diffrn_radiation_type MoK\a
_diffrn_radiation_wavelength 0.71073
_diffrn_reflns_av_R_equivalents 0.0725
_diffrn_reflns_av_sigmaI/netI 0.0748
_diffrn_reflns_limit_h_max 11
_diffrn_reflns_limit_h_min -11
_diffrn_reflns_limit_k_max 21
_diffrn_reflns_limit_k_min -17
_diffrn_reflns_limit_l_max 30
_diffrn_reflns_limit_l_min -32
_diffrn_reflns_number 28499
_diffrn_reflns_theta_full 25.00
_diffrn_reflns_theta_max 25.00
_diffrn_reflns_theta_min 1.36
_exptl_absorpt_coefficient_mu 3.022
_exptl_absorpt_correction_T_max 0.7456
_exptl_absorpt_correction_T_min 0.5627
_exptl_absorpt_correction_type multi-scan
_exptl_absorpt_process_details 'Sadabs, (Sheldrick 2008)'
_exptl_crystal_colour Yellow
_exptl_crystal_density_diffrn 1.569
_exptl_crystal_density_meas ?
_exptl_crystal_density_method 'not measured'
_exptl_crystal_description Plate
_exptl_crystal_F_000 2218
_exptl_crystal_size_max 0.46
_exptl_crystal_size_mid 0.16
_exptl_crystal_size_min 0.04
_refine_diff_density_max 1.359
_refine_diff_density_min -1.841
_refine_diff_density_rms 0.244
_refine_ls_abs_structure_details 'Flack H D (1983), Acta Cryst. A39, 876-881'
_refine_ls_abs_structure_Flack 0.011(8)
_refine_ls_extinction_method none
_refine_ls_goodness_of_fit_ref 1.123
_refine_ls_hydrogen_treatment constr
_refine_ls_matrix_type full
_refine_ls_number_parameters 641
_refine_ls_number_reflns 8281
_refine_ls_number_restraints 53
_refine_ls_restrained_S_all 1.123
_refine_ls_R_factor_all 0.0467
_refine_ls_R_factor_gt 0.0423
_refine_ls_shift/su_max 0.002
_refine_ls_shift/su_mean 0.000
_refine_ls_structure_factor_coef Fsqd
_refine_ls_weighting_details 'calc w=1/[\s^2^(Fo^2^)+(0.0549P)^2^+1.1309P] where P=(Fo^2^+2Fc^2^)/3'
_refine_ls_weighting_scheme calc
_refine_ls_wR_factor_gt 0.1034
_refine_ls_wR_factor_ref 0.1145
_reflns_number_gt 7756
_reflns_number_total 8281
_reflns_threshold_expression >2sigma(I)
_cod_data_source_file ic501278n_si_002.cif
_cod_data_source_block d548
_cod_depositor_comments
;
The following automatic conversions were performed:

'_symmetry_cell_setting' value 'Orthorhombic' changed to
'orthorhombic' according to
/home/saulius/struct/COD-crude-data--automatic-downloads/rss-feeds/ACS/lib/dictionaries/cif_core.dic
dictionary named 'cif_core.dic' version 2.4.2 from
2011-04-26.

'_exptl_absorpt_correction_type' value 'Multi-scan'
changed to 'multi-scan' according to
/home/saulius/struct/COD-crude-data--automatic-downloads/rss-feeds/ACS/lib/dictionaries/cif_core.dic
dictionary named 'cif_core.dic' version 2.4.2 from 2011-04-26.

Automatic conversion script
Id: cif_fix_values 2281 2013-09-26 08:29:07Z andrius 

 Adding full bibliography for 4340968.cif.

The following automatic conversions were performed:

'_exptl_crystal_density_meas' value 'Not Measured' was changed to '?'
- the value is perceived as not measured.

Automatic conversion script
Id: cif_fix_values 3008 2015-01-20 13:52:24Z robertas 
;
_cod_original_cell_volume 4695(8)
_cod_original_sg_symbol_H-M P2(1)2(1)2(1)
_cod_database_code 4340968

loop_
_symmetry_equiv_pos_as_xyz
'x, y, z'
'-x+1/2, -y, z+1/2'
'-x, y+1/2, -z+1/2'
'x+1/2, -y+1/2, -z'

loop_
_atom_site_label
_atom_site_type_symbol
_atom_site_fract_x
_atom_site_fract_y
_atom_site_fract_z
_atom_site_U_iso_or_equiv
_atom_site_adp_type
_atom_site_occupancy
_atom_site_symmetry_multiplicity
_atom_site_calc_flag
_atom_site_refinement_flags
_atom_site_disorder_assembly
_atom_site_disorder_group
Ir1 Ir 0.17492(3) 0.041675(16) 0.053636(11) 0.01236(10) Uani 1 1 d . . .
S1 S 0.2402(2) -0.05903(11) 0.00305(8) 0.0181(5) Uani 1 1 d . . .
S2 S 0.2749(2) -0.02276(11) 0.12021(8) 0.0163(5) Uani 1 1 d . . .
P1 P 0.5994(2) 0.02215(12) 0.30499(8) 0.0173(5) Uani 1 1 d . . .
O1 O 0.3333(7) -0.0367(3) -0.0376(2) 0.0288(13) Uani 1 1 d . . .
O2 O 0.1318(6) -0.1100(3) -0.0141(2) 0.0280(15) Uani 1 1 d . . .
O3 O 0.3884(6) 0.0134(3) 0.1473(2) 0.0210(13) Uani 1 1 d . . .
O4 O 0.1718(7) -0.0567(3) 0.1540(2) 0.0303(14) Uani 1 1 d . . .
N1 N 0.3491(7) 0.0971(3) 0.0275(3) 0.0162(15) Uani 1 1 d . . .
N2 N -0.0149(7) 0.0056(4) 0.0781(3) 0.0194(16) Uani 1 1 d . . .
C1 C 0.0903(8) 0.0970(4) -0.0053(3) 0.0171(18) Uani 1 1 d . . .
C2 C -0.0452(9) 0.0947(5) -0.0224(3) 0.021(2) Uani 1 1 d . . .
H2 H -0.1105 0.0637 -0.0062 0.025 Uiso 1 1 calc R . .
C3 C -0.0864(9) 0.1372(5) -0.0628(3) 0.0214(19) Uani 1 1 d . . .
H3 H -0.1799 0.1353 -0.0733 0.026 Uiso 1 1 calc R . .
C4 C 0.0071(10) 0.1825(5) -0.0884(3) 0.024(2) Uani 1 1 d . . .
H4 H -0.0221 0.2111 -0.1160 0.029 Uiso 1 1 calc R . .
C5 C 0.1446(9) 0.1848(4) -0.0723(3) 0.021(2) Uani 1 1 d . . .
H5 H 0.2109 0.2142 -0.0893 0.026 Uiso 1 1 calc R . .
C6 C 0.1821(10) 0.1435(4) -0.0310(3) 0.0195(17) Uani 1 1 d . . .
C7 C 0.3276(10) 0.1432(4) -0.0130(3) 0.0175(17) Uani 1 1 d . . .
C8 C 0.4348(9) 0.1859(5) -0.0317(3) 0.023(2) Uani 1 1 d . . .
H8 H 0.4190 0.2189 -0.0586 0.027 Uiso 1 1 calc R . .
C9 C 0.5641(9) 0.1803(5) -0.0110(4) 0.024(2) Uani 1 1 d . . .
H9 H 0.6389 0.2085 -0.0239 0.029 Uiso 1 1 calc R . .
C10 C 0.5842(9) 0.1336(5) 0.0285(3) 0.023(2) Uani 1 1 d . . .
H10 H 0.6732 0.1294 0.0431 0.028 Uiso 1 1 calc R . .
C11 C 0.4759(9) 0.0928(4) 0.0471(3) 0.0209(19) Uani 1 1 d . . .
H11 H 0.4914 0.0607 0.0745 0.025 Uiso 1 1 calc R . .
C12 C 0.1183(9) 0.1300(5) 0.0979(3) 0.0184(18) Uani 1 1 d . . .
C13 C 0.1916(10) 0.1927(4) 0.1096(3) 0.025(2) Uani 1 1 d . . .
H13 H 0.2820 0.1991 0.0966 0.030 Uiso 1 1 calc R . .
C14 C 0.1361(10) 0.2475(5) 0.1403(4) 0.031(2) Uani 1 1 d . . .
H14 H 0.1884 0.2913 0.1466 0.037 Uiso 1 1 calc R . .
C15 C 0.0107(12) 0.2404(5) 0.1615(4) 0.038(3) Uani 1 1 d . . .
H15 H -0.0235 0.2775 0.1835 0.046 Uiso 1 1 calc R . .
C16 C -0.0671(11) 0.1776(6) 0.1504(4) 0.036(3) Uani 1 1 d . . .
H16 H -0.1565 0.1720 0.1644 0.043 Uiso 1 1 calc R . .
C17 C -0.0151(9) 0.1218(5) 0.1185(3) 0.0223(19) Uani 1 1 d . . .
C18 C -0.0869(8) 0.0548(5) 0.1067(3) 0.0187(19) Uani 1 1 d . . .
C19 C -0.2208(9) 0.0362(6) 0.1223(3) 0.027(2) Uani 1 1 d . . .
H19 H -0.2717 0.0712 0.1414 0.033 Uiso 1 1 calc R . .
C20 C -0.2793(9) -0.0298(6) 0.1110(4) 0.037(3) Uani 1 1 d . . .
H20 H -0.3697 -0.0417 0.1222 0.044 Uiso 1 1 calc R . .
C21 C -0.2036(9) -0.0804(5) 0.0824(4) 0.029(2) Uani 1 1 d . . .
H21 H -0.2420 -0.1276 0.0741 0.034 Uiso 1 1 calc R . .
C22 C -0.0736(9) -0.0615(4) 0.0665(3) 0.0194(19) Uani 1 1 d . . .
H22 H -0.0231 -0.0959 0.0469 0.023 Uiso 1 1 calc R . .
C23 C 0.3457(8) -0.1176(4) 0.0422(3) 0.0178(18) Uani 1 1 d . . .
C24 C 0.4159(10) -0.1801(5) 0.0210(4) 0.031(2) Uani 1 1 d . . .
H24 H 0.4089 -0.1905 -0.0134 0.037 Uiso 1 1 calc R . .
C25 C 0.4944(10) -0.2249(5) 0.0518(5) 0.036(2) Uani 1 1 d . . .
H25 H 0.5447 -0.2654 0.0381 0.043 Uiso 1 1 calc R . .
C26 C 0.5014(11) -0.2119(5) 0.1031(4) 0.040(3) Uani 1 1 d . . .
H26 H 0.5524 -0.2448 0.1237 0.048 Uiso 1 1 calc R . .
C27 C 0.4342(10) -0.1514(5) 0.1234(4) 0.027(2) Uani 1 1 d . . .
H27 H 0.4392 -0.1423 0.1580 0.032 Uiso 1 1 calc R . .
C28 C 0.3585(8) -0.1032(4) 0.0928(3) 0.0193(19) Uani 1 1 d . . .
C29 C 0.6026(9) 0.1106(4) 0.2728(3) 0.022(2) Uani 1 1 d . . .
C30 C 0.6952(12) 0.1650(5) 0.2881(4) 0.033(2) Uani 1 1 d . . .
H30 H 0.7531 0.1569 0.3160 0.040 Uiso 1 1 calc R . .
C31 C 0.7015(11) 0.2333(5) 0.2611(4) 0.035(3) Uani 1 1 d . . .
H31 H 0.7599 0.2725 0.2722 0.041 Uiso 1 1 calc R . .
C32 C 0.6225(10) 0.2425(5) 0.2186(4) 0.026(2) Uani 1 1 d . . .
H32 H 0.6312 0.2865 0.1992 0.031 Uiso 1 1 calc R . .
C33 C 0.5303(11) 0.1865(5) 0.2048(4) 0.033(2) Uani 1 1 d . . .
H33 H 0.4732 0.1934 0.1767 0.040 Uiso 1 1 calc R . .
C34 C 0.5211(10) 0.1214(5) 0.2314(3) 0.027(2) Uani 1 1 d . . .
H34 H 0.4583 0.0836 0.2214 0.032 Uiso 1 1 calc R . .
C35 C 0.4282(9) -0.0130(5) 0.3114(3) 0.024(2) Uani 1 1 d . . .
C36 C 0.3615(8) -0.0168(4) 0.3568(3) 0.0174(19) Uani 1 1 d . . .
H36 H 0.4069 0.0000 0.3859 0.021 Uiso 1 1 calc R . .
C37 C 0.2243(9) -0.0462(5) 0.3597(3) 0.027(2) Uani 1 1 d . . .
H37 H 0.1792 -0.0504 0.3908 0.032 Uiso 1 1 calc R . .
C38 C 0.1581(9) -0.0682(5) 0.3172(3) 0.024(2) Uani 1 1 d . . .
H38 H 0.0659 -0.0860 0.3191 0.029 Uiso 1 1 calc R . .
C39 C 0.2220(9) -0.0650(5) 0.2726(3) 0.023(2) Uani 1 1 d . . .
H39 H 0.1749 -0.0817 0.2438 0.028 Uiso 1 1 calc R . .
C40 C 0.3581(8) -0.0370(5) 0.2686(3) 0.0200(18) Uani 1 1 d . . .
H40 H 0.4019 -0.0344 0.2372 0.024 Uiso 1 1 calc R . .
C41 C 0.6967(8) -0.0446(5) 0.2692(3) 0.0219(18) Uani 1 1 d . . .
C42 C 0.6641(11) -0.1202(5) 0.2717(4) 0.031(2) Uani 1 1 d . . .
H42 H 0.5869 -0.1366 0.2905 0.037 Uiso 1 1 calc R . .
C43 C 0.7466(12) -0.1721(6) 0.2460(4) 0.042(3) Uani 1 1 d . . .
H43 H 0.7278 -0.2239 0.2485 0.050 Uiso 1 1 calc R . .
C44 C 0.8531(10) -0.1475(5) 0.2179(4) 0.034(2) Uani 1 1 d . . .
H44 H 0.9048 -0.1827 0.1992 0.041 Uiso 1 1 calc R . .
C45 C 0.8890(10) -0.0728(6) 0.2154(3) 0.029(2) Uani 1 1 d . . .
H45 H 0.9667 -0.0575 0.1965 0.035 Uiso 1 1 calc R . .
C46 C 0.8102(10) -0.0199(5) 0.2410(3) 0.026(2) Uani 1 1 d . . .
H46 H 0.8328 0.0316 0.2394 0.031 Uiso 1 1 calc R . .
C47 C 0.6845(8) 0.0338(4) 0.3643(3) 0.0182(17) Uani 1 1 d . . .
C48 C 0.8036(9) -0.0050(5) 0.3749(3) 0.025(2) Uani 1 1 d . . .
H48 H 0.8391 -0.0400 0.3518 0.030 Uiso 1 1 calc R . .
C49 C 0.8706(10) 0.0071(6) 0.4187(4) 0.032(2) Uani 1 1 d . . .
H49 H 0.9539 -0.0190 0.4255 0.039 Uiso 1 1 calc R . .
C50 C 0.8190(9) 0.0569(5) 0.4535(3) 0.029(2) Uani 1 1 d . . .
H50 H 0.8660 0.0646 0.4839 0.035 Uiso 1 1 calc R . .
C51 C 0.6979(9) 0.0954(5) 0.4433(4) 0.029(2) Uani 1 1 d . . .
H51 H 0.6618 0.1294 0.4670 0.034 Uiso 1 1 calc R . .
C52 C 0.6292(10) 0.0849(5) 0.3989(3) 0.026(2) Uani 1 1 d . . .
H52 H 0.5466 0.1115 0.3918 0.031 Uiso 1 1 calc R . .
O1S O 0.0255(14) 0.1930(7) 0.3339(5) 0.052(2) Uani 0.552(7) 1 d PDU A 1
C1S C 0.105(2) 0.1260(12) 0.2644(7) 0.057(3) Uani 0.552(7) 1 d PDU A 1
C2S C 0.1350(17) 0.1455(10) 0.3174(7) 0.053(2) Uani 0.552(7) 1 d PDU A 1
C3S C 0.006(2) 0.2264(9) 0.3814(5) 0.050(2) Uani 0.552(7) 1 d PDU A 1
C4S C -0.0862(19) 0.2842(9) 0.3577(7) 0.042(3) Uani 0.552(7) 1 d PDU A 1
O1W O 0.2399(19) 0.1645(11) 0.3795(8) 0.068(5) Uani 0.448(7) 1 d PDU A 2
C1W C 0.112(2) 0.1247(16) 0.3821(11) 0.064(6) Uani 0.448(7) 1 d PDU A 2
O2W O -0.1000(18) 0.2578(9) 0.4008(7) 0.047(2) Uani 0.448(7) 1 d PU A 2
O3W O -0.002(2) 0.0938(11) 0.2915(8) 0.067(4) Uani 0.448(7) 1 d PU A 2

loop_
_atom_site_aniso_label
_atom_site_aniso_U_11
_atom_site_aniso_U_22
_atom_site_aniso_U_33
_atom_site_aniso_U_23
_atom_site_aniso_U_13
_atom_site_aniso_U_12
Ir1 0.00965(14) 0.01431(15) 0.01310(15) 0.00046(13) 0.00086(13) -0.00040(13)
S1 0.0199(10) 0.0174(11) 0.0170(11) -0.0007(8) 0.0023(9) 0.0008(8)
S2 0.0129(9) 0.0219(11) 0.0141(11) 0.0027(8) -0.0028(8) -0.0005(8)
P1 0.0167(11) 0.0196(12) 0.0157(12) 0.0017(8) 0.0016(9) 0.0003(9)
O1 0.039(3) 0.027(3) 0.021(3) 0.002(2) 0.009(3) 0.004(4)
O2 0.028(4) 0.025(3) 0.032(4) -0.009(3) -0.006(3) -0.001(3)
O3 0.018(3) 0.030(3) 0.014(3) -0.004(2) -0.004(2) -0.001(3)
O4 0.022(3) 0.046(4) 0.022(3) 0.013(3) 0.006(3) -0.008(3)
N1 0.015(4) 0.013(3) 0.020(4) -0.003(3) 0.005(3) -0.004(3)
N2 0.016(4) 0.027(4) 0.015(4) 0.006(3) -0.004(3) 0.005(3)
C1 0.017(4) 0.014(4) 0.020(5) -0.001(3) 0.004(4) 0.001(3)
C2 0.018(5) 0.027(5) 0.017(5) -0.003(4) 0.000(4) 0.001(4)
C3 0.018(4) 0.028(5) 0.018(5) 0.000(4) -0.001(4) 0.004(4)
C4 0.029(5) 0.022(5) 0.020(5) 0.004(4) -0.001(4) 0.008(4)
C5 0.022(5) 0.015(4) 0.028(5) 0.006(3) 0.002(4) 0.003(3)
C6 0.021(4) 0.019(4) 0.019(4) -0.008(3) -0.002(4) 0.008(4)
C7 0.022(4) 0.014(4) 0.016(4) -0.007(3) 0.008(4) -0.003(4)
C8 0.028(5) 0.013(4) 0.028(5) -0.002(4) 0.014(4) -0.007(4)
C9 0.022(5) 0.021(5) 0.031(5) -0.007(4) 0.008(4) -0.007(4)
C10 0.012(4) 0.029(5) 0.029(5) -0.007(4) 0.000(4) -0.005(4)
C11 0.020(4) 0.016(4) 0.027(5) -0.003(4) 0.002(4) 0.001(3)
C12 0.025(4) 0.019(4) 0.011(4) 0.007(3) 0.003(4) 0.003(4)
C13 0.023(5) 0.017(4) 0.035(5) -0.003(4) 0.003(4) 0.003(4)
C14 0.041(6) 0.028(5) 0.025(5) 0.000(4) 0.006(5) -0.003(4)
C15 0.059(8) 0.025(5) 0.030(6) -0.010(4) 0.008(6) 0.005(5)
C16 0.035(6) 0.043(6) 0.030(6) 0.002(5) 0.020(5) 0.014(5)
C17 0.026(5) 0.023(5) 0.018(5) 0.003(4) 0.004(4) 0.007(4)
C18 0.019(4) 0.025(5) 0.012(4) 0.009(3) 0.006(3) 0.008(4)
C19 0.018(4) 0.036(5) 0.028(5) 0.013(5) 0.006(4) 0.002(4)
C20 0.014(4) 0.063(8) 0.033(6) 0.024(5) -0.002(4) -0.005(5)
C21 0.024(6) 0.032(5) 0.030(6) 0.006(4) 0.000(4) -0.010(4)
C22 0.020(4) 0.022(5) 0.016(5) 0.001(3) -0.003(3) -0.007(3)
C23 0.014(4) 0.012(4) 0.027(5) 0.002(3) 0.005(4) 0.000(3)
C24 0.034(6) 0.019(5) 0.039(6) -0.007(4) 0.007(5) -0.003(4)
C25 0.029(5) 0.018(4) 0.062(7) -0.004(5) -0.005(6) 0.012(4)
C26 0.035(6) 0.027(6) 0.056(8) 0.016(5) -0.013(6) 0.007(5)
C27 0.036(6) 0.017(5) 0.027(5) 0.011(4) -0.005(4) -0.004(4)
C28 0.017(5) 0.011(4) 0.030(5) 0.003(3) 0.000(4) -0.001(3)
C29 0.026(5) 0.010(4) 0.030(5) -0.004(4) 0.000(4) 0.004(4)
C30 0.046(7) 0.029(5) 0.025(5) 0.001(4) 0.000(5) -0.012(5)
C31 0.041(7) 0.026(5) 0.037(6) -0.003(4) -0.003(5) -0.007(5)
C32 0.034(5) 0.014(4) 0.031(6) 0.007(4) 0.008(4) 0.007(4)
C33 0.035(6) 0.032(5) 0.032(6) 0.011(4) -0.011(5) 0.005(5)
C34 0.025(5) 0.025(5) 0.029(5) 0.008(4) -0.011(4) -0.001(4)
C35 0.023(5) 0.018(4) 0.033(6) 0.004(4) 0.001(4) 0.003(4)
C36 0.021(5) 0.019(4) 0.012(4) -0.004(3) -0.013(3) -0.001(3)
C37 0.024(4) 0.026(5) 0.031(5) 0.012(4) 0.002(4) 0.014(4)
C38 0.008(4) 0.027(5) 0.038(6) 0.007(4) -0.001(4) -0.001(4)
C39 0.024(5) 0.022(5) 0.024(5) 0.004(4) -0.002(4) -0.005(4)
C40 0.021(4) 0.023(4) 0.016(4) 0.005(4) 0.003(3) -0.006(4)
C41 0.020(4) 0.029(4) 0.017(4) 0.000(4) -0.003(3) 0.008(5)
C42 0.028(5) 0.022(4) 0.042(6) 0.002(4) 0.005(5) 0.002(5)
C43 0.056(7) 0.025(5) 0.044(7) -0.002(5) 0.020(6) -0.002(5)
C44 0.033(6) 0.036(6) 0.034(6) -0.006(4) 0.010(5) 0.016(5)
C45 0.020(5) 0.051(6) 0.017(5) 0.001(4) 0.007(4) 0.009(4)
C46 0.023(5) 0.031(5) 0.024(5) 0.002(4) -0.002(4) -0.002(4)
C47 0.015(4) 0.026(4) 0.014(4) 0.003(3) 0.001(3) -0.003(5)
C48 0.019(5) 0.040(5) 0.017(5) -0.001(4) 0.001(4) 0.006(4)
C49 0.021(5) 0.051(6) 0.025(6) 0.010(5) 0.000(4) -0.003(4)
C50 0.027(5) 0.043(6) 0.018(5) 0.005(4) -0.009(4) -0.011(5)
C51 0.035(6) 0.029(5) 0.022(5) 0.004(4) -0.007(5) -0.002(4)
C52 0.024(5) 0.026(5) 0.026(5) 0.007(4) -0.002(4) -0.002(4)
O1S 0.050(5) 0.038(4) 0.068(6) -0.005(4) 0.012(4) 0.003(4)
C1S 0.056(6) 0.045(6) 0.070(7) -0.001(5) 0.005(6) 0.008(5)
C2S 0.051(5) 0.040(5) 0.069(6) -0.004(4) 0.012(5) 0.004(4)
C3S 0.048(5) 0.037(4) 0.065(6) -0.006(4) 0.013(4) 0.003(4)
C4S 0.040(6) 0.028(5) 0.059(6) -0.008(5) 0.017(5) 0.005(5)
O1W 0.080(12) 0.063(11) 0.060(11) 0.021(9) -0.014(10) -0.040(9)
C1W 0.076(12) 0.060(12) 0.056(12) 0.023(9) -0.019(10) -0.039(9)
O2W 0.045(5) 0.033(5) 0.062(6) -0.007(4) 0.014(5) 0.004(4)
O3W 0.064(7) 0.058(7) 0.079(8) -0.003(6) -0.002(7) 0.012(6)

loop_
_atom_type_symbol
_atom_type_description
_atom_type_scat_dispersion_real
_atom_type_scat_dispersion_imag
_atom_type_scat_source
C C 0.0033 0.0016 'International Tables Vol C Tables 4.2.6.8 and 6.1.1.4'
H H 0.0000 0.0000 'International Tables Vol C Tables 4.2.6.8 and 6.1.1.4'
N N 0.0061 0.0033 'International Tables Vol C Tables 4.2.6.8 and 6.1.1.4'
O O 0.0106 0.0060 'International Tables Vol C Tables 4.2.6.8 and 6.1.1.4'
S S 0.1246 0.1234 'International Tables Vol C Tables 4.2.6.8 and 6.1.1.4'
Ir Ir -1.4442 7.9887 'International Tables Vol C Tables 4.2.6.8 and 6.1.1.4'
P P 0.1023 0.0942 'International Tables Vol C Tables 4.2.6.8 and 6.1.1.4'

loop_
_geom_angle_atom_site_label_1
_geom_angle_atom_site_label_2
_geom_angle_atom_site_label_3
_geom_angle
C1 Ir1 C12 88.5(3)
C1 Ir1 N2 92.6(3)
C12 Ir1 N2 79.4(3)
C1 Ir1 N1 80.1(3)
C12 Ir1 N1 92.6(3)
N2 Ir1 N1 169.4(3)
C1 Ir1 S2 178.9(2)
C12 Ir1 S2 92.4(2)
N2 Ir1 S2 88.1(2)
N1 Ir1 S2 99.2(2)
C1 Ir1 S1 91.5(2)
C12 Ir1 S1 179.8(3)
N2 Ir1 S1 100.7(2)
N1 Ir1 S1 87.21(19)
S2 Ir1 S1 87.56(10)
O2 S1 O1 111.7(4)
O2 S1 C23 103.2(4)
O1 S1 C23 104.4(4)
O2 S1 Ir1 118.0(3)
O1 S1 Ir1 112.9(3)
C23 S1 Ir1 104.9(3)
O3 S2 O4 112.1(4)
O3 S2 C28 102.7(4)
O4 S2 C28 103.1(4)
O3 S2 Ir1 118.2(3)
O4 S2 Ir1 113.4(3)
C28 S2 Ir1 105.2(3)
C35 P1 C41 107.6(4)
C35 P1 C29 111.9(4)
C41 P1 C29 108.3(4)
C35 P1 C47 112.1(4)
C41 P1 C47 108.3(4)
C29 P1 C47 108.4(4)
C11 N1 C7 118.9(7)
C11 N1 Ir1 125.6(6)
C7 N1 Ir1 115.5(6)
C18 N2 C22 119.1(7)
C18 N2 Ir1 115.8(6)
C22 N2 Ir1 125.0(6)
C2 C1 C6 116.8(8)
C2 C1 Ir1 128.4(6)
C6 C1 Ir1 114.8(6)
C3 C2 C1 121.0(8)
C2 C3 C4 121.4(8)
C3 C4 C5 118.6(8)
C6 C5 C4 118.9(8)
C5 C6 C1 123.3(8)
C5 C6 C7 120.8(8)
C1 C6 C7 115.8(7)
C8 C7 N1 120.3(8)
C8 C7 C6 125.9(8)
N1 C7 C6 113.7(7)
C9 C8 C7 119.6(9)
C10 C9 C8 119.4(8)
C9 C10 C11 120.1(8)
N1 C11 C10 121.7(8)
C13 C12 C17 117.9(8)
C13 C12 Ir1 129.0(7)
C17 C12 Ir1 113.2(6)
C12 C13 C14 121.1(9)
C15 C14 C13 122.3(9)
C14 C15 C16 118.2(9)
C15 C16 C17 120.9(9)
C16 C17 C12 119.6(9)
C16 C17 C18 124.0(8)
C12 C17 C18 116.4(8)
N2 C18 C19 119.3(9)
N2 C18 C17 115.0(7)
C19 C18 C17 125.7(9)
C20 C19 C18 122.0(10)
C19 C20 C21 118.3(8)
C22 C21 C20 119.5(9)
N2 C22 C21 121.8(8)
C28 C23 C24 119.7(8)
C28 C23 S1 121.0(6)
C24 C23 S1 119.3(7)
C25 C24 C23 118.2(10)
C24 C25 C26 121.6(9)
C27 C26 C25 120.1(9)
C26 C27 C28 119.7(9)
C23 C28 C27 120.6(8)
C23 C28 S2 120.5(6)
C27 C28 S2 118.9(7)
C34 C29 C30 120.9(8)
C34 C29 P1 120.1(7)
C30 C29 P1 118.8(7)
C29 C30 C31 118.5(9)
C32 C31 C30 120.1(9)
C31 C32 C33 119.1(8)
C34 C33 C32 121.0(9)
C33 C34 C29 120.3(9)
C36 C35 C40 119.2(8)
C36 C35 P1 122.4(7)
C40 C35 P1 118.4(7)
C35 C36 C37 119.9(8)
C38 C37 C36 119.5(8)
C39 C38 C37 121.3(8)
C38 C39 C40 120.6(8)
C35 C40 C39 119.6(8)
C42 C41 C46 120.6(8)
C42 C41 P1 120.0(7)
C46 C41 P1 119.2(7)
C41 C42 C43 119.3(9)
C44 C43 C42 119.6(9)
C43 C44 C45 122.1(9)
C44 C45 C46 119.6(9)
C45 C46 C41 118.6(8)
C48 C47 C52 120.5(8)
C48 C47 P1 120.3(6)
C52 C47 P1 119.1(6)
C49 C48 C47 119.8(9)
C48 C49 C50 121.1(9)
C51 C50 C49 119.3(8)
C52 C51 C50 120.7(9)
C51 C52 C47 118.6(8)
C3S O1S C2S 128.8(15)
O1S C2S C1S 106.9(15)
O1S C3S C4S 89.1(11)

loop_
_geom_bond_atom_site_label_1
_geom_bond_atom_site_label_2
_geom_bond_distance
Ir1 C1 2.049(9)
Ir1 C12 2.058(9)
Ir1 N2 2.059(7)
Ir1 N1 2.081(7)
Ir1 S2 2.348(2)
Ir1 S1 2.352(3)
S1 O2 1.467(6)
S1 O1 1.477(6)
S1 C23 1.807(8)
S2 O3 1.471(6)
S2 O4 1.485(6)
S2 C28 1.811(8)
P1 C35 1.782(9)
P1 C41 1.805(9)
P1 C29 1.810(9)
P1 C47 1.816(8)
N1 C11 1.339(11)
N1 C7 1.388(10)
N2 C18 1.364(11)
N2 C22 1.367(11)
C1 C2 1.392(12)
C1 C6 1.402(12)
C2 C3 1.390(12)
C3 C4 1.399(12)
C4 C5 1.401(13)
C5 C6 1.388(12)
C6 C7 1.491(13)
C7 C8 1.385(12)
C8 C9 1.376(13)
C9 C10 1.371(13)
C10 C11 1.373(12)
C12 C13 1.368(12)
C12 C17 1.415(12)
C13 C14 1.394(12)
C14 C15 1.349(14)
C15 C16 1.388(15)
C16 C17 1.413(13)
C17 C18 1.425(12)
C18 C19 1.404(12)
C19 C20 1.346(15)
C20 C21 1.401(14)
C21 C22 1.374(12)
C23 C28 1.400(12)
C23 C24 1.430(12)
C24 C25 1.386(14)
C25 C26 1.406(16)
C26 C27 1.380(14)
C27 C28 1.403(12)
C29 C34 1.382(13)
C29 C30 1.387(13)
C30 C31 1.427(13)
C31 C32 1.391(14)
C32 C33 1.394(13)
C33 C34 1.374(13)
C35 C36 1.390(12)
C35 C40 1.411(12)
C36 C37 1.431(12)
C37 C38 1.374(13)
C38 C39 1.357(13)
C39 C40 1.414(11)
C41 C42 1.392(13)
C41 C46 1.410(12)
C42 C43 1.409(14)
C43 C44 1.356(14)
C44 C45 1.385(14)
C45 C46 1.401(13)
C47 C48 1.377(12)
C47 C52 1.414(12)
C48 C49 1.370(13)
C49 C50 1.388(14)
C50 C51 1.388(12)
C51 C52 1.385(13)
O1S C3S 1.431(5)
O1S C2S 1.431(5)
C1S C2S 1.504(5)
C3S C4S 1.511(5)
O1W C1W 1.429(5)
